data_4107638
loop_
_publ_author_name
'Robert Weiss'
'Matthias Bess'
'Stefan M. Huber'
'Frank W. Heinemann'

_publ_section_title
;
 Nucleophilic \b-Oniovinylation: Concept, Mechanism, Scope, and
 Applications
;
_journal_name_full 'Journal of the American Chemical Society'
_journal_page_first 4610
_journal_page_last 4617
_journal_paper_doi 10.1021/ja071316a
_journal_volume 130
_journal_year 2008
_chemical_formula_sum 'C19 H15 N O5'
_chemical_formula_weight 337.32
_chemical_name_systematic
; 
 ? 
;
_space_group_IT_number 2
_symmetry_cell_setting triclinic
_symmetry_space_group_name_Hall '-P 1'
_symmetry_space_group_name_H-M 'P -1'
_atom_sites_solution_hydrogens geom
_atom_sites_solution_primary direct
_atom_sites_solution_secondary difmap
_audit_creation_method SHELXL-97
_cell_angle_alpha 102.1290(10)
_cell_angle_beta 90.3550(10)
_cell_angle_gamma 104.3020(10)
_cell_formula_units_Z 2
_cell_length_a 8.3354(2)
_cell_length_b 9.2642(2)
_cell_length_c 10.9692(3)
_cell_measurement_reflns_used 3532
_cell_measurement_temperature 173(2)
_cell_volume 800.96(3)
_computing_cell_refinement DENZO-SMN
_computing_data_collection 'Nonius Collect'
_computing_data_reduction DENZO-SMN
_computing_molecular_graphics 'SHELXTL NT'
_computing_publication_material 'SHELXTL NT'
_computing_structure_refinement 'SHELXL-97 (Sheldrick, 1997)'
_computing_structure_solution 'SHELXS-97 (Sheldrick, 1990)'
_diffrn_ambient_temperature 173(2)
_diffrn_detector_area_resol_mean 9
_diffrn_measured_fraction_theta_full 0.995
_diffrn_measured_fraction_theta_max 0.995
_diffrn_measurement_device_type 'Nonius KappaCCD'
_diffrn_radiation_monochromator graphite
_diffrn_radiation_source 'fine-focus rotating anode'
_diffrn_radiation_type MoK\a
_diffrn_radiation_wavelength 0.71073
_diffrn_reflns_av_R_equivalents 0.0105
_diffrn_reflns_av_sigmaI/netI 0.0201
_diffrn_reflns_limit_h_max 10
_diffrn_reflns_limit_h_min -10
_diffrn_reflns_limit_k_max 11
_diffrn_reflns_limit_k_min -12
_diffrn_reflns_limit_l_max 14
_diffrn_reflns_limit_l_min -14
_diffrn_reflns_number 6951
_diffrn_reflns_theta_full 27.51
_diffrn_reflns_theta_max 27.51
_diffrn_reflns_theta_min 1.90
_exptl_absorpt_coefficient_mu 0.102
_exptl_absorpt_correction_T_max 0.9798
_exptl_absorpt_correction_T_min 0.9699
_exptl_absorpt_correction_type 'empirical (Scalepack)'
_exptl_crystal_colour colorless
_exptl_crystal_density_diffrn 1.399
_exptl_crystal_description plate
_exptl_crystal_F_000 352
_exptl_crystal_size_max 0.30
_exptl_crystal_size_mid 0.30
_exptl_crystal_size_min 0.20
_refine_diff_density_max 0.233
_refine_diff_density_min -0.229
_refine_diff_density_rms 0.044
_refine_ls_extinction_method none
_refine_ls_goodness_of_fit_ref 1.032
_refine_ls_hydrogen_treatment 'riding model'
_refine_ls_matrix_type full
_refine_ls_number_parameters 228
_refine_ls_number_reflns 3652
_refine_ls_number_restraints 0
_refine_ls_restrained_S_all 1.032
_refine_ls_R_factor_all 0.0481
_refine_ls_R_factor_gt 0.0420
_refine_ls_shift/su_max 0.030
_refine_ls_shift/su_mean 0.001
_refine_ls_structure_factor_coef Fsqd
_refine_ls_weighting_details 'calc w=1/[\s^2^(Fo^2^)+(0.0678P)^2^+0.1900P] where P=(Fo^2^+2Fc^2^)/3'
_refine_ls_weighting_scheme calc
_refine_ls_wR_factor_gt 0.1154
_refine_ls_wR_factor_ref 0.1212
_reflns_number_gt 3148
_reflns_number_total 3652
_reflns_threshold_expression >2sigma(I)
_cod_data_source_file ja071316a-file007.cif
_cod_data_source_block smh01
_cod_database_code 4107638

loop_
_symmetry_equiv_pos_as_xyz
'x, y, z'
'-x, -y, -z'

loop_
_atom_site_label
_atom_site_type_symbol
_atom_site_fract_x
_atom_site_fract_y
_atom_site_fract_z
_atom_site_U_iso_or_equiv
_atom_site_adp_type
_atom_site_occupancy
_atom_site_symmetry_multiplicity
_atom_site_calc_flag
_atom_site_refinement_flags
C11 C 0.54361(13) -0.13483(13) 0.14027(11) 0.0305(3) Uani 1 1 d .
C12 C 0.55603(16) -0.28626(15) 0.10645(13) 0.0384(3) Uani 1 1 d .
H12A H 0.4788 -0.3651 0.1340 0.046 Uiso 1 1 calc R
C13 C 0.68100(16) -0.31962(16) 0.03300(14) 0.0431(3) Uani 1 1 d .
H13A H 0.6907 -0.4218 0.0116 0.052 Uiso 1 1 calc R
C14 C 0.79359(15) -0.20622(16) -0.01047(13) 0.0418(3) Uani 1 1 d .
H14A H 0.8770 -0.2314 -0.0634 0.050 Uiso 1 1 calc R
C15 C 0.78296(15) -0.05794(15) 0.02375(12) 0.0359(3) Uani 1 1 d .
H15A H 0.8600 0.0195 -0.0056 0.043 Uiso 1 1 calc R
C16 C 0.65990(13) -0.01870(13) 0.10154(10) 0.0299(3) Uani 1 1 d .
O17 O 0.76338(12) 0.24409(10) 0.10943(9) 0.0427(2) Uani 1 1 d .
C17 C 0.66029(14) 0.14260(13) 0.14411(11) 0.0301(2) Uani 1 1 d .
O18A O 0.38765(12) 0.35717(11) 0.31005(11) 0.0503(3) Uani 1 1 d .
O18B O 0.66351(11) 0.42746(10) 0.30883(9) 0.0386(2) Uani 1 1 d .
C18 C 0.53197(13) 0.17033(13) 0.22824(10) 0.0284(2) Uani 1 1 d .
C18A C 0.51711(14) 0.32683(13) 0.28428(11) 0.0303(2) Uani 1 1 d .
C18B C 0.66294(17) 0.58070(14) 0.37292(14) 0.0409(3) Uani 1 1 d .
H18A H 0.7631 0.6528 0.3555 0.061 Uiso 1 1 calc R
H18B H 0.6607 0.5863 0.4631 0.061 Uiso 1 1 calc R
H18C H 0.5646 0.6068 0.3436 0.061 Uiso 1 1 calc R
O19A O 0.29757(11) 0.10764(10) 0.45244(8) 0.0373(2) Uani 1 1 d .
O19B O 0.13741(10) 0.05258(11) 0.27458(8) 0.0388(2) Uani 1 1 d .
C19 C 0.41561(13) 0.05053(13) 0.25568(10) 0.0284(2) Uani 1 1 d .
C19A C 0.27787(14) 0.07601(13) 0.34094(11) 0.0298(2) Uani 1 1 d .
C19B C -0.00286(18) 0.0774(3) 0.34588(16) 0.0649(5) Uani 1 1 d .
H19A H -0.0859 0.0962 0.2917 0.097 Uiso 1 1 calc R
H19B H 0.0345 0.1660 0.4154 0.097 Uiso 1 1 calc R
H19C H -0.0520 -0.0131 0.3787 0.097 Uiso 1 1 calc R
N20 N 0.41757(11) -0.09779(11) 0.21454(9) 0.0301(2) Uani 1 1 d .
C21 C 0.29545(14) -0.21806(13) 0.25348(11) 0.0308(3) Uani 1 1 d .
C22 C 0.31219(16) -0.24141(15) 0.37244(13) 0.0373(3) Uani 1 1 d .
H22A H 0.4005 -0.1778 0.4292 0.045 Uiso 1 1 calc R
C23 C 0.19773(18) -0.35952(17) 0.40759(15) 0.0467(3) Uani 1 1 d .
H23A H 0.2069 -0.3769 0.4894 0.056 Uiso 1 1 calc R
C24 C 0.07071(17) -0.45175(16) 0.32418(16) 0.0483(4) Uani 1 1 d .
H24A H -0.0066 -0.5331 0.3487 0.058 Uiso 1 1 calc R
C25 C 0.05484(16) -0.42699(16) 0.20550(15) 0.0457(3) Uani 1 1 d .
H25A H -0.0334 -0.4909 0.1489 0.055 Uiso 1 1 calc R
C26 C 0.16771(16) -0.30879(15) 0.16871(13) 0.0387(3) Uani 1 1 d .
H26A H 0.1576 -0.2905 0.0873 0.046 Uiso 1 1 calc R

loop_
_atom_site_aniso_label
_atom_site_aniso_U_11
_atom_site_aniso_U_22
_atom_site_aniso_U_33
_atom_site_aniso_U_23
_atom_site_aniso_U_13
_atom_site_aniso_U_12
C11 0.0224(5) 0.0334(6) 0.0291(6) -0.0028(4) 0.0016(4) 0.0032(4)
C12 0.0306(6) 0.0326(6) 0.0442(7) -0.0032(5) 0.0042(5) 0.0034(5)
C13 0.0340(6) 0.0369(7) 0.0499(8) -0.0093(6) 0.0034(6) 0.0090(5)
C14 0.0275(6) 0.0470(7) 0.0422(7) -0.0086(6) 0.0062(5) 0.0087(5)
C15 0.0246(5) 0.0428(7) 0.0325(6) -0.0025(5) 0.0049(5) 0.0034(5)
C16 0.0208(5) 0.0354(6) 0.0270(5) -0.0026(4) 0.0005(4) 0.0028(4)
O17 0.0382(5) 0.0374(5) 0.0430(5) 0.0021(4) 0.0160(4) -0.0026(4)
C17 0.0234(5) 0.0342(6) 0.0270(5) 0.0006(4) 0.0021(4) 0.0015(4)
O18A 0.0320(5) 0.0426(5) 0.0705(7) -0.0028(5) 0.0086(5) 0.0117(4)
O18B 0.0313(4) 0.0275(4) 0.0507(5) -0.0023(4) 0.0042(4) 0.0049(3)
C18 0.0238(5) 0.0311(6) 0.0266(5) 0.0009(4) 0.0014(4) 0.0044(4)
C18A 0.0285(6) 0.0328(6) 0.0282(5) 0.0045(4) 0.0033(4) 0.0069(4)
C18B 0.0440(7) 0.0266(6) 0.0490(8) 0.0015(5) 0.0069(6) 0.0085(5)
O19A 0.0331(5) 0.0452(5) 0.0304(4) 0.0007(4) 0.0047(3) 0.0103(4)
O19B 0.0239(4) 0.0576(6) 0.0327(5) 0.0054(4) 0.0044(3) 0.0099(4)
C19 0.0225(5) 0.0324(6) 0.0261(5) 0.0001(4) 0.0016(4) 0.0045(4)
C19A 0.0240(5) 0.0309(6) 0.0313(6) 0.0026(4) 0.0048(4) 0.0047(4)
C19B 0.0285(7) 0.1205(16) 0.0473(9) 0.0118(9) 0.0090(6) 0.0271(8)
N20 0.0230(5) 0.0299(5) 0.0322(5) 0.0006(4) 0.0056(4) 0.0021(4)
C21 0.0238(5) 0.0294(6) 0.0366(6) 0.0040(5) 0.0070(4) 0.0042(4)
C22 0.0301(6) 0.0411(7) 0.0422(7) 0.0094(5) 0.0037(5) 0.0118(5)
C23 0.0421(7) 0.0523(8) 0.0566(9) 0.0276(7) 0.0144(6) 0.0186(6)
C24 0.0348(7) 0.0400(7) 0.0755(10) 0.0249(7) 0.0185(7) 0.0087(6)
C25 0.0302(6) 0.0363(7) 0.0629(9) 0.0063(6) 0.0043(6) -0.0021(5)
C26 0.0307(6) 0.0378(7) 0.0407(7) 0.0037(5) 0.0031(5) 0.0002(5)

loop_
_atom_type_symbol
_atom_type_description
_atom_type_scat_dispersion_real
_atom_type_scat_dispersion_imag
_atom_type_scat_source
C C 0.0033 0.0016 'International Tables Vol C Tables 4.2.6.8 and 6.1.1.4'
H H 0.0000 0.0000 'International Tables Vol C Tables 4.2.6.8 and 6.1.1.4'
N N 0.0061 0.0033 'International Tables Vol C Tables 4.2.6.8 and 6.1.1.4'
O O 0.0106 0.0060 'International Tables Vol C Tables 4.2.6.8 and 6.1.1.4'

loop_
_geom_angle_atom_site_label_1
_geom_angle_atom_site_label_2
_geom_angle_atom_site_label_3
_geom_angle
N20 C11 C16 119.34(10)
N20 C11 C12 120.67(11)
C16 C11 C12 119.98(11)
C13 C12 C11 119.48(12)
C12 C13 C14 121.19(12)
C15 C14 C13 119.41(11)
C14 C15 C16 121.05(12)
C11 C16 C15 118.81(11)
C11 C16 C17 121.66(10)
C15 C16 C17 119.48(11)
O17 C17 C18 124.07(11)
O17 C17 C16 121.15(11)
C18 C17 C16 114.78(10)
C18A O18B C18B 116.52(10)
C19 C18 C17 120.34(10)
C19 C18 C18A 117.34(10)
C17 C18 C18A 122.29(10)
O18A C18A O18B 123.80(11)
O18A C18A C18 123.73(11)
O18B C18A C18 112.38(10)
C19A O19B C19B 115.52(10)
N20 C19 C18 123.56(10)
N20 C19 C19A 114.88(10)
C18 C19 C19A 121.50(10)
O19A C19A O19B 126.59(11)
O19A C19A C19 122.94(10)
O19B C19A C19 110.41(10)
C19 N20 C11 120.01(9)
C19 N20 C21 120.36(9)
C11 N20 C21 119.52(9)
C22 C21 C26 121.92(11)
C22 C21 N20 119.12(11)
C26 C21 N20 118.94(11)
C21 C22 C23 118.72(13)
C24 C23 C22 120.17(14)
C23 C24 C25 120.61(12)
C24 C25 C26 120.10(13)
C21 C26 C25 118.48(13)

loop_
_geom_bond_atom_site_label_1
_geom_bond_atom_site_label_2
_geom_bond_distance
C11 N20 1.3988(14)
C11 C16 1.3998(16)
C11 C12 1.4036(17)
C12 C13 1.3765(18)
C13 C14 1.393(2)
C14 C15 1.3710(19)
C15 C16 1.4061(16)
C16 C17 1.4682(17)
O17 C17 1.2338(14)
C17 C18 1.4526(16)
O18A C18A 1.2015(15)
O18B C18A 1.3263(14)
O18B C18B 1.4470(14)
C18 C19 1.3694(16)
C18 C18A 1.4867(16)
O19A C19A 1.1967(15)
O19B C19A 1.3210(14)
O19B C19B 1.4493(16)
C19 N20 1.3574(15)
C19 C19A 1.5175(15)
N20 C21 1.4509(14)
C21 C22 1.3785(18)
C21 C26 1.3863(17)
C22 C23 1.3865(19)
C23 C24 1.379(2)
C24 C25 1.380(2)
C25 C26 1.3888(18)

loop_
_cod_related_entry_id
_cod_related_entry_database
_cod_related_entry_code
1 ChemSpider 30660303
